data_2002531
loop_
_publ_author_name
'Boje, J'
'Mueller-Buschbaum, H'

_publ_section_title 'Zur Kenntnis von Ba Tl V O4 und Sr Tl V O4'
_journal_name_full
;
Zeitschrift fuer Anorganische und Allgemeine Chemie
;
_journal_page_first 137
_journal_page_last 140
_journal_paper_doi 10.1002/zaac.19926110523
_journal_volume 611
_journal_year 1992
_chemical_formula_structural 'Ba Tl (V O4)'
_chemical_formula_sum 'Ba O4 Tl V'
_chemical_name_systematic 'Barium thallium vanadate'
_space_group_IT_number 62
_symmetry_cell_setting orthorhombic
_symmetry_Int_Tables_number 62
_symmetry_space_group_name_Hall '-P 2bc 2a'
_symmetry_space_group_name_H-M 'P m n b'
_cell_angle_alpha 90
_cell_angle_beta 90
_cell_angle_gamma 90
_cell_formula_units_Z 4
_cell_length_a 5.8894(12)
_cell_length_b 7.8890(42)
_cell_length_c 10.3969(25)
_cell_volume 483.1
_refine_ls_R_factor_all 0.071
_cod_database_code 2002531

loop_
_symmetry_equiv_pos_as_xyz
x,y,z
1/2-x,1/2+y,1/2-z
1/2+x,-y,-z
-x,1/2-y,1/2+z
-x,-y,-z
1/2+x,1/2-y,1/2+z
1/2-x,y,z
x,1/2+y,1/2-z

loop_
_atom_site_label
_atom_site_type_symbol
_atom_site_symmetry_multiplicity
_atom_site_Wyckoff_symbol
_atom_site_fract_x
_atom_site_fract_y
_atom_site_fract_z
_atom_site_occupancy
_atom_site_attached_hydrogens
_atom_site_calc_flag
Ba1 Ba2+ 4 c 0.25 0.9951(2) 0.7979(2) 1. 0 d
Tl1 Tl1+ 4 c 0.25 0.1670(2) 0.4249(1) 1. 0 d
V1 V5+ 4 c 0.25 0.7226(5) 0.4185(5) 1. 0 d
O1 O2- 4 c 0.25 0.2958(25) 0.9210(21) 1. 0 d
O2 O2- 4 c 0.25 0.0079(31) 0.0777(24) 1. 0 d
O3 O2- 8 d 0.0087(30) 0.2846(19) 0.1562(16) 1. 0 d

loop_
_atom_type_symbol
_atom_type_oxidation_number
Ba2+ 2.000
Tl1+ 1.000
V5+ 5.000
O2- -2.000
